data_2022463
loop_
_publ_author_name
'Korona-G\/lowniak, Izabela'
'Nitek, Wojciech'
'Tejchman, Waldemar'
'\.Zes\/lawska, Ewa'

_publ_section_title
;
 Influence of chlorine and methyl substituents and their position on the
 antimicrobial activities and crystal structures of
 4-methyl-1,6-diphenylpyrimidine-2(1<i>H</i>)-selenone derivatives
;
_journal_coeditor_code KY3209
_journal_issue 10
_journal_name_full 'Acta Crystallographica Section C'
_journal_page_first 649
_journal_page_last 658
_journal_paper_doi 10.1107/S205322962100975X
_journal_volume 77
_journal_year 2021
_chemical_formula_iupac 'C18 H16 N2 Se'
_chemical_formula_moiety 'C18 H16 N2 Se'
_chemical_formula_sum 'C18 H16 N2 Se'
_chemical_formula_weight 339.29
_chemical_name_systematic
;
4-Methyl-1-(2-methylphenyl)-6-phenylpyrimidine-2(1<i>H</i>)-selenone
;
_space_group_IT_number 14
_space_group_name_Hall '-P 2ybc'
_space_group_name_H-M_alt 'P 1 21/c 1'
_symmetry_cell_setting monoclinic
_symmetry_space_group_name_Hall '-P 2ybc'
_symmetry_space_group_name_H-M 'P 1 21/c 1'
_atom_sites_solution_hydrogens geom
_audit_creation_method 'WinGX routine CIF_UPDATE'
_cell_angle_alpha 90
_cell_angle_beta 106.980(3)
_cell_angle_gamma 90
_cell_formula_units_Z 4
_cell_length_a 13.6910(4)
_cell_length_b 11.2468(2)
_cell_length_c 10.3665(2)
_cell_measurement_reflns_used 7450
_cell_measurement_temperature 130(2)
_cell_measurement_theta_max 27.956
_cell_measurement_theta_min 3.591
_cell_volume 1526.65(6)
_computing_cell_refinement
;
CrysAlis PRO (Rigaku OD, 2015)
;
_computing_data_collection
;
CrysAlis PRO (Rigaku OD, 2015)
;
_computing_data_reduction
;
CrysAlis PRO (Rigaku OD, 2015)
;
_computing_molecular_graphics
;
Mercury (Macrae <i>et al.</i>,  2020)
;
_computing_publication_material
;
publCIF (Westrip, 2010)
;
_computing_structure_refinement
;
SHELXL2018 (Sheldrick, 2015)
;
_computing_structure_solution
;
SIR2014 (Burla <i>et al.</i>,  2015)
;
_diffrn_ambient_temperature 130(2)
_diffrn_detector 'CCD plate'
_diffrn_detector_area_resol_mean 10.3756
_diffrn_measured_fraction_theta_full 0.999
_diffrn_measured_fraction_theta_max 0.946
_diffrn_measurement_device 'four-circle diffractometer'
_diffrn_measurement_device_type 'SuperNova, Dual, Cu at zero, Atlas'
_diffrn_measurement_method '\w scans'
_diffrn_radiation_monochromator mirror
_diffrn_radiation_probe x-ray
_diffrn_radiation_type MoK\a
_diffrn_radiation_wavelength 0.71073
_diffrn_reflns_av_R_equivalents 0.0466
_diffrn_reflns_av_unetI/netI 0.0573
_diffrn_reflns_limit_h_max 18
_diffrn_reflns_limit_h_min -18
_diffrn_reflns_limit_k_max 15
_diffrn_reflns_limit_k_min -14
_diffrn_reflns_limit_l_max 13
_diffrn_reflns_limit_l_min -13
_diffrn_reflns_number 20043
_diffrn_reflns_theta_full 25.242
_diffrn_reflns_theta_max 28.556
_diffrn_reflns_theta_min 3.111
_diffrn_source 'micro-focus sealed X-ray tube'
_exptl_absorpt_coefficient_mu 2.454
_exptl_absorpt_correction_T_max 0.862
_exptl_absorpt_correction_T_min 0.447
_exptl_absorpt_correction_type gaussian
_exptl_absorpt_process_details
;
(CrysAlis PRO; Rigaku OD, 2015)
;
_exptl_crystal_colour orange
_exptl_crystal_density_diffrn 1.476
_exptl_crystal_description plate
_exptl_crystal_F_000 688
_exptl_crystal_size_max 0.38
_exptl_crystal_size_mid 0.31
_exptl_crystal_size_min 0.06
_refine_diff_density_max 0.679
_refine_diff_density_min -0.723
_refine_ls_extinction_method none
_refine_ls_goodness_of_fit_ref 1.051
_refine_ls_hydrogen_treatment constr
_refine_ls_matrix_type full
_refine_ls_number_parameters 192
_refine_ls_number_reflns 3683
_refine_ls_number_restraints 0
_refine_ls_restrained_S_all 1.051
_refine_ls_R_factor_all 0.0488
_refine_ls_R_factor_gt 0.034
_refine_ls_shift/su_max 0.001
_refine_ls_shift/su_mean 0
_refine_ls_structure_factor_coef Fsqd
_refine_ls_weighting_details 'w=1/[\s^2^(Fo^2^)+(0.0329P)^2^+1.6011P] where P=(Fo^2^+2Fc^2^)/3'
_refine_ls_weighting_scheme calc
_refine_ls_wR_factor_gt 0.0766
_refine_ls_wR_factor_ref 0.0853
_reflns_number_gt 2987
_reflns_number_total 3683
_reflns_threshold_expression 'I > 2\s(I)'
_cod_data_source_file ky3209sup1.cif
_cod_data_source_block 1
_cod_depositor_comments 'Adding full bibliography for 2022463--2022466.cif.'
_cod_original_sg_symbol_H-M 'P 21/c'
_cod_database_code 2022463
_cod_database_fobs_code 2022463
_shelx_estimated_absorpt_t_min 0.456
_shelx_estimated_absorpt_t_max 0.867

loop_
_symmetry_equiv_pos_as_xyz
'x, y, z'
'-x, y+1/2, -z+1/2'
'-x, -y, -z'
'x, -y-1/2, z-1/2'

loop_
_atom_site_type_symbol
_atom_site_label
_atom_site_fract_x
_atom_site_fract_y
_atom_site_fract_z
_atom_site_U_iso_or_equiv
_atom_site_adp_type
_atom_site_calc_flag
_atom_site_occupancy
_atom_site_disorder_assembly
_atom_site_disorder_group
C C2 0.38994(18) -0.0723(2) 0.5277(2) 0.0191(5) Uani d 1 . .
N N3 0.45736(15) -0.16292(17) 0.55102(19) 0.0198(4) Uani d 1 . .
C C4 0.46161(18) -0.2338(2) 0.4502(2) 0.0206(5) Uani d 1 . .
C C5 0.39539(18) -0.2198(2) 0.3194(2) 0.0224(5) Uani d 1 . .
H H5 0.400062 -0.271229 0.248753 0.027 Uiso calc 1 . .
C C6 0.32443(17) -0.1316(2) 0.2951(2) 0.0183(4) Uani d 1 . .
N N1 0.32166(15) -0.05678(16) 0.39949(18) 0.0180(4) Uani d 1 . .
C C19 0.5409(2) -0.3290(2) 0.4797(2) 0.0264(5) Uani d 1 . .
H H19A 0.604303 -0.297583 0.467191 0.04 Uiso calc 1 . .
H H19B 0.516919 -0.396065 0.418226 0.04 Uiso calc 1 . .
H H19C 0.553661 -0.355979 0.573062 0.04 Uiso calc 1 . .
C C13 0.25143(18) -0.1142(2) 0.1590(2) 0.0199(5) Uani d 1 . .
C C18 0.2911(2) -0.0874(2) 0.0531(2) 0.0259(5) Uani d 1 . .
H H18 0.362654 -0.077337 0.069956 0.031 Uiso calc 1 . .
C C17 0.2264(2) -0.0754(3) -0.0768(3) 0.0334(6) Uani d 1 . .
H H17 0.253484 -0.056773 -0.148987 0.04 Uiso calc 1 . .
C C16 0.1227(2) -0.0905(3) -0.1012(3) 0.0331(6) Uani d 1 . .
H H16 0.07834 -0.081206 -0.190078 0.04 Uiso calc 1 . .
C C15 0.0829(2) -0.1190(2) 0.0033(3) 0.0313(6) Uani d 1 . .
H H15 0.011498 -0.130856 -0.014633 0.038 Uiso calc 1 . .
C C14 0.14664(19) -0.1305(2) 0.1334(3) 0.0257(5) Uani d 1 . .
H H14 0.119101 -0.149345 0.205066 0.031 Uiso calc 1 . .
C C7 0.25398(18) 0.0458(2) 0.3714(2) 0.0198(5) Uani d 1 . .
C C12 0.28024(19) 0.1391(2) 0.3008(2) 0.0243(5) Uani d 1 . .
H H12 0.340745 0.135389 0.273778 0.029 Uiso calc 1 . .
C C11 0.2172(2) 0.2383(2) 0.2701(3) 0.0309(6) Uani d 1 . .
H H11 0.233456 0.302357 0.22037 0.037 Uiso calc 1 . .
C C10 0.1306(2) 0.2428(2) 0.3127(3) 0.0332(6) Uani d 1 . .
H H10 0.087923 0.311099 0.293701 0.04 Uiso calc 1 . .
C C9 0.1055(2) 0.1487(2) 0.3826(3) 0.0305(6) Uani d 1 . .
H H9 0.045705 0.153785 0.41114 0.037 Uiso calc 1 . .
C C8 0.16565(19) 0.0465(2) 0.4125(2) 0.0235(5) Uani d 1 . .
C C20 0.1356(2) -0.0561(2) 0.4856(3) 0.0327(6) Uani d 1 . .
H H20A 0.180812 -0.123753 0.486266 0.049 Uiso calc 1 . .
H H20B 0.064835 -0.078895 0.439771 0.049 Uiso calc 1 . .
H H20C 0.141407 -0.032575 0.578628 0.049 Uiso calc 1 . .
Se Se1 0.39029(2) 0.03034(2) 0.66592(2) 0.02545(9) Uani d 1 . .

loop_
_atom_site_aniso_label
_atom_site_aniso_U_11
_atom_site_aniso_U_22
_atom_site_aniso_U_33
_atom_site_aniso_U_12
_atom_site_aniso_U_13
_atom_site_aniso_U_23
C2 0.0240(11) 0.0212(11) 0.0141(10) -0.0042(9) 0.0088(9) 0.0000(9)
N3 0.0248(10) 0.0216(10) 0.0141(9) -0.0003(8) 0.0073(8) 0.0019(7)
C4 0.0251(12) 0.0196(11) 0.0181(11) -0.0003(9) 0.0078(9) 0.0021(9)
C5 0.0286(12) 0.0227(12) 0.0161(11) 0.0021(10) 0.0072(9) -0.0033(9)
C6 0.0211(11) 0.0209(11) 0.0145(10) -0.0034(9) 0.0076(9) -0.0009(8)
N1 0.0229(10) 0.0180(9) 0.0148(9) -0.0006(8) 0.0082(8) -0.0008(7)
C19 0.0316(13) 0.0249(12) 0.0213(12) 0.0034(10) 0.0057(10) -0.0001(10)
C13 0.0271(12) 0.0158(10) 0.0155(11) 0.0011(9) 0.0040(9) -0.0025(8)
C18 0.0268(12) 0.0307(13) 0.0204(12) 0.0016(11) 0.0073(10) -0.0010(10)
C17 0.0435(16) 0.0372(15) 0.0185(12) 0.0047(13) 0.0072(11) 0.0031(11)
C16 0.0373(15) 0.0343(15) 0.0205(13) 0.0068(12) -0.0029(11) 0.0009(11)
C15 0.0254(13) 0.0302(14) 0.0324(14) 0.0022(11) -0.0010(11) -0.0062(11)
C14 0.0257(12) 0.0280(13) 0.0241(12) -0.0009(10) 0.0085(10) -0.0039(10)
C7 0.0227(11) 0.0206(11) 0.0152(11) -0.0003(9) 0.0040(9) -0.0031(8)
C12 0.0264(12) 0.0251(12) 0.0206(12) -0.0028(10) 0.0056(10) -0.0014(9)
C11 0.0330(14) 0.0245(13) 0.0318(14) -0.0023(11) 0.0040(11) 0.0049(11)
C10 0.0295(14) 0.0259(13) 0.0402(16) 0.0046(11) 0.0041(12) -0.0005(11)
C9 0.0254(13) 0.0326(14) 0.0336(14) 0.0041(11) 0.0087(11) -0.0056(11)
C8 0.0251(12) 0.0259(12) 0.0207(12) -0.0029(10) 0.0088(10) -0.0050(9)
C20 0.0332(14) 0.0349(14) 0.0368(15) -0.0034(12) 0.0207(12) 0.0010(12)
Se1 0.03882(16) 0.02391(14) 0.01487(13) -0.00015(11) 0.00981(10) -0.00236(9)

loop_
_atom_type_symbol
_atom_type_description
_atom_type_scat_dispersion_real
_atom_type_scat_dispersion_imag
_atom_type_scat_source
C C 0.0033 0.0016 'International Tables Vol C Tables 4.2.6.8 and 6.1.1.4'
H H 0 0 'International Tables Vol C Tables 4.2.6.8 and 6.1.1.4'
N N 0.0061 0.0033 'International Tables Vol C Tables 4.2.6.8 and 6.1.1.4'
Se Se -0.0929 2.2259 'International Tables Vol C Tables 4.2.6.8 and 6.1.1.4'

loop_
_exptl_crystal_face_index_h
_exptl_crystal_face_index_k
_exptl_crystal_face_index_l
_exptl_crystal_face_perp_dist
-1 0 0 0.0331
1 0 0 0.0283
1 -1 -1 0.1327
-1 -1 1 0.1622
1 1 -1 0.17
-1 1 1 0.1407
-2 1 -1 0.1035
-1 1 0 0.1371
-5 1 1 0.0524
0 1 0 0.1775

loop_
_geom_angle_atom_site_label_1
_geom_angle_atom_site_label_2
_geom_angle_atom_site_label_3
_geom_angle_site_symmetry_1
_geom_angle_site_symmetry_3
_geom_angle
_geom_angle_publ_flag
N3 C2 N1 . . 119.9(2) ?
N3 C2 Se1 . . 119.28(16) ?
N1 C2 Se1 . . 120.83(17) ?
C4 N3 C2 . . 119.8(2) ?
N3 C4 C5 . . 121.9(2) ?
N3 C4 C19 . . 117.8(2) ?
C5 C4 C19 . . 120.3(2) ?
C6 C5 C4 . . 119.1(2) ?
C5 C6 N1 . . 118.8(2) ?
C5 C6 C13 . . 121.2(2) ?
N1 C6 C13 . . 120.0(2) ?
C6 N1 C2 . . 120.44(19) ?
C6 N1 C7 . . 119.22(19) ?
C2 N1 C7 . . 120.03(18) ?
C18 C13 C14 . . 119.7(2) ?
C18 C13 C6 . . 117.9(2) ?
C14 C13 C6 . . 122.2(2) ?
C17 C18 C13 . . 120.1(2) ?
C16 C17 C18 . . 119.9(3) ?
C17 C16 C15 . . 120.3(2) ?
C14 C15 C16 . . 120.3(2) ?
C15 C14 C13 . . 119.7(2) ?
C12 C7 C8 . . 122.6(2) ?
C12 C7 N1 . . 117.3(2) ?
C8 C7 N1 . . 120.1(2) ?
C7 C12 C11 . . 119.3(2) ?
C10 C11 C12 . . 119.4(2) ?
C9 C10 C11 . . 120.5(3) ?
C10 C9 C8 . . 121.8(3) ?
C7 C8 C9 . . 116.4(2) ?
C7 C8 C20 . . 122.7(2) ?
C9 C8 C20 . . 120.9(2) ?

loop_
_geom_bond_atom_site_label_1
_geom_bond_atom_site_label_2
_geom_bond_site_symmetry_2
_geom_bond_distance
_geom_bond_publ_flag
C2 N3 . 1.349(3) ?
C2 N1 . 1.395(3) ?
C2 Se1 . 1.839(2) ?
N3 C4 . 1.329(3) ?
C4 C5 . 1.403(3) ?
C4 C19 . 1.492(3) ?
C5 C6 . 1.360(3) ?
C6 N1 . 1.380(3) ?
C6 C13 . 1.485(3) ?
N1 C7 . 1.455(3) ?
C13 C18 . 1.393(3) ?
C13 C14 . 1.393(3) ?
C18 C17 . 1.386(3) ?
C17 C16 . 1.378(4) ?
C16 C15 . 1.385(4) ?
C15 C14 . 1.382(4) ?
C7 C12 . 1.385(3) ?
C7 C8 . 1.395(3) ?
C12 C11 . 1.389(4) ?
C11 C10 . 1.382(4) ?
C10 C9 . 1.381(4) ?
C9 C8 . 1.395(4) ?
C8 C20 . 1.503(4) ?

loop_
_geom_hbond_atom_site_label_D
_geom_hbond_atom_site_label_H
_geom_hbond_atom_site_label_A
_geom_hbond_site_symmetry_A
_geom_hbond_distance_DH
_geom_hbond_distance_HA
_geom_hbond_distance_DA
_geom_hbond_angle_DHA
_geom_hbond_publ_flag
C5 H5 N3 4 0.95 2.51 3.403(3) 156.4 yes
C5 H5 Se1 4 0.95 3.03 3.830(2) 142.8 yes
C19 H19B Se1 4 0.98 3.08 4.005(3) 158.2 yes
C19 H19C Se1 2_646 0.98 2.89 3.855(2) 170.0 yes

loop_
_geom_torsion_atom_site_label_1
_geom_torsion_atom_site_label_2
_geom_torsion_atom_site_label_3
_geom_torsion_atom_site_label_4
_geom_torsion_site_symmetry_1
_geom_torsion_site_symmetry_2
_geom_torsion_site_symmetry_3
_geom_torsion_site_symmetry_4
_geom_torsion
_geom_torsion_publ_flag
N1 C2 N3 C4 . . . . 3.1(3) ?
Se1 C2 N3 C4 . . . . -176.32(17) ?
C2 N3 C4 C5 . . . . -2.0(3) ?
C2 N3 C4 C19 . . . . 177.1(2) ?
N3 C4 C5 C6 . . . . -0.3(4) ?
C19 C4 C5 C6 . . . . -179.4(2) ?
C4 C5 C6 N1 . . . . 1.6(3) ?
C4 C5 C6 C13 . . . . -179.0(2) ?
C5 C6 N1 C2 . . . . -0.6(3) ?
C13 C6 N1 C2 . . . . -179.9(2) ?
C5 C6 N1 C7 . . . . 173.1(2) ?
C13 C6 N1 C7 . . . . -6.2(3) ?
N3 C2 N1 C6 . . . . -1.8(3) ?
Se1 C2 N1 C6 . . . . 177.59(16) ?
N3 C2 N1 C7 . . . . -175.5(2) ?
Se1 C2 N1 C7 . . . . 3.9(3) ?
C5 C6 C13 C18 . . . . -61.4(3) ?
N1 C6 C13 C18 . . . . 117.9(2) ?
C5 C6 C13 C14 . . . . 114.8(3) ?
N1 C6 C13 C14 . . . . -65.8(3) ?
C14 C13 C18 C17 . . . . 0.9(4) ?
C6 C13 C18 C17 . . . . 177.2(2) ?
C13 C18 C17 C16 . . . . -0.3(4) ?
C18 C17 C16 C15 . . . . -0.8(4) ?
C17 C16 C15 C14 . . . . 1.2(4) ?
C16 C15 C14 C13 . . . . -0.6(4) ?
C18 C13 C14 C15 . . . . -0.5(4) ?
C6 C13 C14 C15 . . . . -176.6(2) ?
C6 N1 C7 C12 . . . . -71.5(3) ?
C2 N1 C7 C12 . . . . 102.3(2) ?
C6 N1 C7 C8 . . . . 107.2(3) ?
C2 N1 C7 C8 . . . . -79.1(3) ?
C8 C7 C12 C11 . . . . 0.5(4) ?
N1 C7 C12 C11 . . . . 179.1(2) ?
C7 C12 C11 C10 . . . . 1.2(4) ?
C12 C11 C10 C9 . . . . -1.4(4) ?
C11 C10 C9 C8 . . . . -0.2(4) ?
C12 C7 C8 C9 . . . . -2.0(3) ?
N1 C7 C8 C9 . . . . 179.4(2) ?
C12 C7 C8 C20 . . . . 178.3(2) ?
N1 C7 C8 C20 . . . . -0.3(3) ?
C10 C9 C8 C7 . . . . 1.8(4) ?
C10 C9 C8 C20 . . . . -178.5(3) ?
